data_4025744
loop_
_publ_author_name
'Ram N. Ram'
'Neeraj Kumar'
'Nem Singh'

_publ_section_title
;
 Synthesis of Chlorinated Bicyclic C-Fused
 Tetrahydrofuro[3,2-c]azetidin-2-ones
;
_journal_name_full 'Journal of Organic Chemistry'
_journal_page_first 7408
_journal_page_last 7411
_journal_paper_doi 10.1021/jo101045z
_journal_volume 75
_journal_year 2010
_chemical_formula_moiety 'C24 H19 Cl2 N O2'
_chemical_formula_sum 'C24 H19 Cl2 N O2'
_chemical_formula_weight 424.30
_chemical_name_systematic
; 
 ? 
;
_space_group_IT_number 14
_symmetry_cell_setting monoclinic
_symmetry_space_group_name_Hall '-P 2ybc'
_symmetry_space_group_name_H-M 'P 1 21/c 1'
_atom_sites_solution_hydrogens geom
_atom_sites_solution_primary direct
_atom_sites_solution_secondary difmap
_audit_creation_method SHELXL-97
_cell_angle_alpha 90.00
_cell_angle_beta 104.850(2)
_cell_angle_gamma 90.00
_cell_formula_units_Z 4
_cell_length_a 11.4549(11)
_cell_length_b 16.0115(16)
_cell_length_c 11.6598(12)
_cell_measurement_reflns_used 7163
_cell_measurement_temperature 298(2)
_cell_measurement_theta_max 25.304
_cell_measurement_theta_min 2.686
_cell_volume 2067.1(4)
_computing_cell_refinement 'SAINT V7.46A'
_computing_data_collection 'APEX2 v2.2-0'
_computing_data_reduction 'SAINT V7.46A'
_computing_molecular_graphics 'XSHELL ver. 4.01'
_computing_publication_material 'XSHELL ver. 4.01'
_computing_structure_refinement 'SHELXL-97 (Sheldrick, 1997)'
_computing_structure_solution 'SHELXS-97 (Sheldrick, 1990)'
_diffrn_ambient_temperature 298(2)
_diffrn_measured_fraction_theta_full 0.998
_diffrn_measured_fraction_theta_max 0.998
_diffrn_measurement_device_type 'Bruker TXS-Mo rotating anode'
_diffrn_measurement_method 'omega scans'
_diffrn_radiation_monochromator graphite
_diffrn_radiation_source 'fine-focus sealed tube'
_diffrn_radiation_type MoK\a
_diffrn_radiation_wavelength 0.71073
_diffrn_reflns_av_R_equivalents 0.0229
_diffrn_reflns_av_sigmaI/netI 0.0178
_diffrn_reflns_limit_h_max 13
_diffrn_reflns_limit_h_min -13
_diffrn_reflns_limit_k_max 18
_diffrn_reflns_limit_k_min -18
_diffrn_reflns_limit_l_max 13
_diffrn_reflns_limit_l_min -13
_diffrn_reflns_number 17553
_diffrn_reflns_theta_full 24.00
_diffrn_reflns_theta_max 24.00
_diffrn_reflns_theta_min 2.21
_diffrn_standards_decay_% 'not measured'
_diffrn_standards_interval_time 'not measured'
_diffrn_standards_number 'not measured'
_exptl_absorpt_coefficient_mu 0.334
_exptl_absorpt_correction_T_max 0.970
_exptl_absorpt_correction_T_min 0.746
_exptl_absorpt_correction_type empirical
_exptl_absorpt_process_details SADABS-2008/1
_exptl_crystal_colour colorless
_exptl_crystal_density_diffrn 1.363
_exptl_crystal_density_method 'not measured'
_exptl_crystal_description block
_exptl_crystal_F_000 880.0
_exptl_crystal_size_max 0.25
_exptl_crystal_size_mid 0.18
_exptl_crystal_size_min 0.09
_refine_diff_density_max 0.186
_refine_diff_density_min -0.369
_refine_diff_density_rms 0.043
_refine_ls_extinction_method none
_refine_ls_goodness_of_fit_ref 1.048
_refine_ls_hydrogen_treatment constr
_refine_ls_matrix_type full
_refine_ls_number_parameters 262
_refine_ls_number_reflns 3238
_refine_ls_number_restraints 0
_refine_ls_restrained_S_all 1.048
_refine_ls_R_factor_all 0.0402
_refine_ls_R_factor_gt 0.0369
_refine_ls_shift/su_max 0.001
_refine_ls_shift/su_mean 0.000
_refine_ls_structure_factor_coef Fsqd
_refine_ls_weighting_details 'calc w=1/[\s^2^(Fo^2^)+(0.0443P)^2^+0.7380P] where P=(Fo^2^+2Fc^2^)/3'
_refine_ls_weighting_scheme calc
_refine_ls_wR_factor_gt 0.0922
_refine_ls_wR_factor_ref 0.0945
_reflns_number_gt 2941
_reflns_number_total 3238
_reflns_threshold_expression >2sigma(I)
_cod_data_source_file jo101045z_si_004.cif
_cod_data_source_block nkj8m
_cod_database_code 4025744

loop_
_symmetry_equiv_pos_as_xyz
'x, y, z'
'-x, y+1/2, -z+1/2'
'-x, -y, -z'
'x, -y-1/2, z-1/2'

loop_
_atom_site_label
_atom_site_type_symbol
_atom_site_fract_x
_atom_site_fract_y
_atom_site_fract_z
_atom_site_U_iso_or_equiv
_atom_site_adp_type
_atom_site_occupancy
_atom_site_symmetry_multiplicity
_atom_site_calc_flag
_atom_site_refinement_flags
_atom_site_disorder_assembly
_atom_site_disorder_group
Cl1 Cl 0.50822(4) 0.12430(3) 0.91961(4) 0.05696(16) Uani 1 1 d . . .
Cl2 Cl 0.49013(6) 0.41774(3) 0.73438(7) 0.0811(2) Uani 1 1 d . . .
O1 O 0.22205(11) 0.22102(8) 0.72315(12) 0.0544(3) Uani 1 1 d . . .
O2 O 0.51315(12) 0.11583(9) 0.62373(13) 0.0612(4) Uani 1 1 d . . .
N1 N 0.31526(12) 0.11110(9) 0.63557(12) 0.0448(4) Uani 1 1 d . . .
C1 C 0.43344(16) 0.12862(11) 0.67039(16) 0.0453(4) Uani 1 1 d . . .
C2 C 0.42210(15) 0.17098(11) 0.78703(15) 0.0423(4) Uani 1 1 d . . .
C3 C 0.42191(16) 0.26602(11) 0.78787(16) 0.0468(4) Uani 1 1 d . . .
H3 H 0.4239 0.2861 0.8678 0.056 Uiso 1 1 calc R . .
C4 C 0.30049(18) 0.28586(12) 0.7047(2) 0.0589(5) Uani 1 1 d . . .
H4A H 0.2718 0.3399 0.7232 0.071 Uiso 1 1 calc R . .
H4B H 0.3057 0.2863 0.6229 0.071 Uiso 1 1 calc R . .
C5 C 0.28633(15) 0.14642(11) 0.74435(15) 0.0442(4) Uani 1 1 d . . .
C6 C 0.23306(15) 0.08820(12) 0.81798(15) 0.0463(4) Uani 1 1 d . . .
C7 C 0.17777(18) 0.12069(14) 0.90174(18) 0.0605(5) Uani 1 1 d . . .
H7 H 0.1661 0.1780 0.9054 0.073 Uiso 1 1 calc R . .
C8 C 0.1400(2) 0.06801(18) 0.9798(2) 0.0747(7) Uani 1 1 d . . .
H8 H 0.1034 0.0902 1.0356 0.090 Uiso 1 1 calc R . .
C9 C 0.1564(2) -0.01628(18) 0.9750(2) 0.0750(7) Uani 1 1 d . . .
H9 H 0.1327 -0.0513 1.0285 0.090 Uiso 1 1 calc R . .
C10 C 0.20821(19) -0.04924(15) 0.8906(2) 0.0704(6) Uani 1 1 d . . .
H10 H 0.2180 -0.1067 0.8864 0.085 Uiso 1 1 calc R . .
C11 C 0.24599(17) 0.00291(13) 0.81147(18) 0.0564(5) Uani 1 1 d . . .
H11 H 0.2800 -0.0199 0.7542 0.068 Uiso 1 1 calc R . .
C12 C 0.24290(16) 0.07971(11) 0.52576(15) 0.0458(4) Uani 1 1 d . . .
C13 C 0.12190(18) 0.09124(15) 0.49887(19) 0.0677(6) Uani 1 1 d . . .
H13 H 0.0862 0.1188 0.5514 0.081 Uiso 1 1 calc R . .
C14 C 0.0520(2) 0.06116(17) 0.3913(2) 0.0790(7) Uani 1 1 d . . .
H14 H -0.0311 0.0695 0.3725 0.095 Uiso 1 1 calc R . .
C15 C 0.1011(2) 0.01963(15) 0.31178(19) 0.0704(6) Uani 1 1 d . . .
H15 H 0.0522 0.0001 0.2404 0.085 Uiso 1 1 calc R . .
C16 C 0.2215(2) 0.00781(14) 0.33922(19) 0.0653(6) Uani 1 1 d . . .
H16 H 0.2565 -0.0205 0.2869 0.078 Uiso 1 1 calc R . .
C17 C 0.29346(18) 0.03804(12) 0.44623(17) 0.0546(5) Uani 1 1 d . . .
H17 H 0.3766 0.0301 0.4644 0.065 Uiso 1 1 calc R . .
C18 C 0.52215(17) 0.30724(12) 0.74502(18) 0.0526(5) Uani 1 1 d . . .
H18 H 0.5179 0.2864 0.6650 0.063 Uiso 1 1 calc R . .
C19 C 0.64627(17) 0.29139(12) 0.82010(17) 0.0515(5) Uani 1 1 d . . .
C20 C 0.6891(2) 0.32560(15) 0.9333(2) 0.0700(6) Uani 1 1 d . . .
H20 H 0.6390 0.3598 0.9643 0.084 Uiso 1 1 calc R . .
C21 C 0.8035(2) 0.30940(18) 0.9988(2) 0.0818(7) Uani 1 1 d . . .
H21 H 0.8319 0.3330 1.0737 0.098 Uiso 1 1 calc R . .
C22 C 0.8760(2) 0.25838(17) 0.9539(2) 0.0789(7) Uani 1 1 d . . .
H22 H 0.9538 0.2464 0.9987 0.095 Uiso 1 1 calc R . .
C23 C 0.8342(2) 0.22445(17) 0.8421(3) 0.0836(7) Uani 1 1 d . . .
H23 H 0.8842 0.1897 0.8120 0.100 Uiso 1 1 calc R . .
C24 C 0.7204(2) 0.24136(15) 0.7752(2) 0.0702(6) Uani 1 1 d . . .
H24 H 0.6934 0.2189 0.6995 0.084 Uiso 1 1 calc R . .

loop_
_atom_site_aniso_label
_atom_site_aniso_U_11
_atom_site_aniso_U_22
_atom_site_aniso_U_33
_atom_site_aniso_U_23
_atom_site_aniso_U_13
_atom_site_aniso_U_12
Cl1 0.0521(3) 0.0566(3) 0.0549(3) 0.0076(2) 0.0006(2) -0.0039(2)
Cl2 0.0806(4) 0.0448(3) 0.1258(5) 0.0132(3) 0.0410(4) -0.0025(3)
O1 0.0429(7) 0.0499(7) 0.0704(9) 0.0011(6) 0.0146(6) 0.0071(6)
O2 0.0466(7) 0.0679(9) 0.0754(9) -0.0207(7) 0.0274(7) -0.0070(6)
N1 0.0373(8) 0.0525(9) 0.0447(8) -0.0041(7) 0.0105(6) -0.0013(6)
C1 0.0422(10) 0.0418(10) 0.0526(10) -0.0025(8) 0.0133(8) -0.0012(7)
C2 0.0387(9) 0.0428(9) 0.0449(9) -0.0001(7) 0.0099(7) -0.0002(7)
C3 0.0495(10) 0.0423(10) 0.0518(10) -0.0026(8) 0.0185(8) -0.0012(8)
C4 0.0568(12) 0.0470(11) 0.0733(13) 0.0056(9) 0.0173(10) 0.0061(9)
C5 0.0387(9) 0.0469(10) 0.0463(10) -0.0032(8) 0.0097(7) 0.0028(7)
C6 0.0343(9) 0.0568(11) 0.0463(10) -0.0042(8) 0.0079(7) -0.0051(8)
C7 0.0549(12) 0.0700(14) 0.0599(12) -0.0154(10) 0.0208(10) -0.0158(10)
C8 0.0662(14) 0.106(2) 0.0597(13) -0.0162(13) 0.0297(11) -0.0296(13)
C9 0.0616(13) 0.098(2) 0.0634(14) 0.0143(13) 0.0129(11) -0.0271(13)
C10 0.0556(12) 0.0658(14) 0.0866(16) 0.0172(12) 0.0124(12) -0.0069(10)
C11 0.0463(11) 0.0563(12) 0.0683(13) 0.0044(10) 0.0178(9) -0.0002(9)
C12 0.0454(10) 0.0470(10) 0.0433(10) 0.0015(8) 0.0085(8) -0.0032(8)
C13 0.0482(11) 0.0889(16) 0.0624(13) -0.0174(11) 0.0078(10) 0.0036(11)
C14 0.0498(12) 0.1049(19) 0.0724(15) -0.0154(14) -0.0025(11) 0.0005(12)
C15 0.0702(15) 0.0797(15) 0.0525(12) -0.0094(11) -0.0006(11) -0.0117(12)
C16 0.0717(14) 0.0686(14) 0.0554(12) -0.0133(10) 0.0160(11) -0.0070(11)
C17 0.0515(11) 0.0587(12) 0.0536(11) -0.0061(9) 0.0137(9) -0.0028(9)
C18 0.0615(12) 0.0419(10) 0.0599(11) -0.0008(8) 0.0257(9) -0.0043(8)
C19 0.0553(11) 0.0459(10) 0.0588(11) -0.0022(9) 0.0247(9) -0.0126(8)
C20 0.0673(14) 0.0789(15) 0.0706(14) -0.0176(12) 0.0301(12) -0.0153(12)
C21 0.0728(16) 0.106(2) 0.0656(14) -0.0139(13) 0.0158(12) -0.0287(15)
C22 0.0570(13) 0.0838(17) 0.0923(18) 0.0027(14) 0.0128(13) -0.0125(12)
C23 0.0583(14) 0.0828(17) 0.109(2) -0.0216(15) 0.0203(14) 0.0022(12)
C24 0.0606(13) 0.0747(15) 0.0768(15) -0.0216(12) 0.0202(11) -0.0046(11)

loop_
_atom_type_symbol
_atom_type_description
_atom_type_scat_dispersion_real
_atom_type_scat_dispersion_imag
_atom_type_scat_source
C C 0.0033 0.0016 'International Tables Vol C Tables 4.2.6.8 and 6.1.1.4'
H H 0.0000 0.0000 'International Tables Vol C Tables 4.2.6.8 and 6.1.1.4'
N N 0.0061 0.0033 'International Tables Vol C Tables 4.2.6.8 and 6.1.1.4'
O O 0.0106 0.0060 'International Tables Vol C Tables 4.2.6.8 and 6.1.1.4'
Cl Cl 0.1484 0.1585 'International Tables Vol C Tables 4.2.6.8 and 6.1.1.4'

loop_
_geom_angle_atom_site_label_1
_geom_angle_atom_site_label_2
_geom_angle_atom_site_label_3
_geom_angle
_geom_angle_site_symmetry_1
_geom_angle_site_symmetry_3
_geom_angle_publ_flag
C5 O1 C4 109.07(13) . . ?
C1 N1 C12 130.95(15) . . ?
C1 N1 C5 95.15(13) . . ?
C12 N1 C5 133.45(13) . . ?
O2 C1 N1 131.09(17) . . ?
O2 C1 C2 135.92(16) . . ?
N1 C1 C2 92.98(13) . . ?
C3 C2 C1 116.26(14) . . ?
C3 C2 C5 104.58(14) . . ?
C1 C2 C5 84.88(12) . . ?
C3 C2 Cl1 114.68(12) . . ?
C1 C2 Cl1 115.24(12) . . ?
C5 C2 Cl1 117.35(12) . . ?
C4 C3 C18 110.31(16) . . ?
C4 C3 C2 102.04(14) . . ?
C18 C3 C2 115.52(15) . . ?
C4 C3 H3 109.6 . . ?
C18 C3 H3 109.6 . . ?
C2 C3 H3 109.6 . . ?
O1 C4 C3 105.19(15) . . ?
O1 C4 H4A 110.7 . . ?
C3 C4 H4A 110.7 . . ?
O1 C4 H4B 110.7 . . ?
C3 C4 H4B 110.7 . . ?
H4A C4 H4B 108.8 . . ?
O1 C5 C6 111.16(14) . . ?
O1 C5 N1 113.24(14) . . ?
C6 C5 N1 117.38(15) . . ?
O1 C5 C2 106.24(14) . . ?
C6 C5 C2 119.60(14) . . ?
N1 C5 C2 86.93(12) . . ?
C11 C6 C7 118.89(18) . . ?
C11 C6 C5 121.31(16) . . ?
C7 C6 C5 119.60(17) . . ?
C8 C7 C6 120.4(2) . . ?
C8 C7 H7 119.8 . . ?
C6 C7 H7 119.8 . . ?
C9 C8 C7 120.2(2) . . ?
C9 C8 H8 119.9 . . ?
C7 C8 H8 119.9 . . ?
C8 C9 C10 119.8(2) . . ?
C8 C9 H9 120.1 . . ?
C10 C9 H9 120.1 . . ?
C9 C10 C11 120.5(2) . . ?
C9 C10 H10 119.8 . . ?
C11 C10 H10 119.8 . . ?
C6 C11 C10 120.1(2) . . ?
C6 C11 H11 119.9 . . ?
C10 C11 H11 119.9 . . ?
C13 C12 C17 119.36(18) . . ?
C13 C12 N1 119.01(17) . . ?
C17 C12 N1 121.64(16) . . ?
C12 C13 C14 118.7(2) . . ?
C12 C13 H13 120.6 . . ?
C14 C13 H13 120.6 . . ?
C15 C14 C13 122.5(2) . . ?
C15 C14 H14 118.8 . . ?
C13 C14 H14 118.8 . . ?
C16 C15 C14 118.6(2) . . ?
C16 C15 H15 120.7 . . ?
C14 C15 H15 120.7 . . ?
C15 C16 C17 119.9(2) . . ?
C15 C16 H16 120.0 . . ?
C17 C16 H16 120.0 . . ?
C12 C17 C16 120.92(19) . . ?
C12 C17 H17 119.5 . . ?
C16 C17 H17 119.5 . . ?
C19 C18 C3 114.96(16) . . ?
C19 C18 Cl2 110.76(13) . . ?
C3 C18 Cl2 106.96(13) . . ?
C19 C18 H18 108.0 . . ?
C3 C18 H18 108.0 . . ?
Cl2 C18 H18 108.0 . . ?
C24 C19 C20 119.3(2) . . ?
C24 C19 C18 117.96(18) . . ?
C20 C19 C18 122.71(19) . . ?
C21 C20 C19 120.6(2) . . ?
C21 C20 H20 119.7 . . ?
C19 C20 H20 119.7 . . ?
C22 C21 C20 119.5(2) . . ?
C22 C21 H21 120.2 . . ?
C20 C21 H21 120.2 . . ?
C21 C22 C23 120.1(2) . . ?
C21 C22 H22 119.9 . . ?
C23 C22 H22 119.9 . . ?
C24 C23 C22 120.7(2) . . ?
C24 C23 H23 119.6 . . ?
C22 C23 H23 119.6 . . ?
C23 C24 C19 119.7(2) . . ?
C23 C24 H24 120.2 . . ?
C19 C24 H24 120.2 . . ?

loop_
_geom_bond_atom_site_label_1
_geom_bond_atom_site_label_2
_geom_bond_distance
_geom_bond_site_symmetry_2
_geom_bond_publ_flag
Cl1 C2 1.7720(17) . ?
Cl2 C18 1.805(2) . ?
O1 C5 1.392(2) . ?
O1 C4 1.425(2) . ?
O2 C1 1.194(2) . ?
N1 C1 1.340(2) . ?
N1 C12 1.427(2) . ?
N1 C5 1.501(2) . ?
C1 C2 1.555(2) . ?
C2 C3 1.522(2) . ?
C2 C5 1.557(2) . ?
C3 C4 1.512(3) . ?
C3 C18 1.516(3) . ?
C3 H3 0.9800 . ?
C4 H4A 0.9700 . ?
C4 H4B 0.9700 . ?
C5 C6 1.499(3) . ?
C6 C11 1.378(3) . ?
C6 C7 1.394(3) . ?
C7 C8 1.389(3) . ?
C7 H7 0.9300 . ?
C8 C9 1.366(4) . ?
C8 H8 0.9300 . ?
C9 C10 1.378(3) . ?
C9 H9 0.9300 . ?
C10 C11 1.393(3) . ?
C10 H10 0.9300 . ?
C11 H11 0.9300 . ?
C12 C13 1.353(3) . ?
C12 C17 1.384(3) . ?
C13 C14 1.390(3) . ?
C13 H13 0.9300 . ?
C14 C15 1.373(3) . ?
C14 H14 0.9300 . ?
C15 C16 1.347(3) . ?
C15 H15 0.9300 . ?
C16 C17 1.394(3) . ?
C16 H16 0.9300 . ?
C17 H17 0.9300 . ?
C18 C19 1.488(3) . ?
C18 H18 0.9800 . ?
C19 C24 1.365(3) . ?
C19 C20 1.397(3) . ?
C20 C21 1.362(3) . ?
C20 H20 0.9300 . ?
C21 C22 1.361(4) . ?
C21 H21 0.9300 . ?
C22 C23 1.380(4) . ?
C22 H22 0.9300 . ?
C23 C24 1.364(3) . ?
C23 H23 0.9300 . ?
C24 H24 0.9300 . ?

loop_
_geom_torsion_atom_site_label_1
_geom_torsion_atom_site_label_2
_geom_torsion_atom_site_label_3
_geom_torsion_atom_site_label_4
_geom_torsion
_geom_torsion_site_symmetry_1
_geom_torsion_site_symmetry_2
_geom_torsion_site_symmetry_3
_geom_torsion_site_symmetry_4
_geom_torsion_publ_flag
C12 N1 C1 O2 -7.9(3) . . . . ?
C5 N1 C1 O2 179.2(2) . . . . ?
C12 N1 C1 C2 171.10(17) . . . . ?
C5 N1 C1 C2 -1.87(14) . . . . ?
O2 C1 C2 C3 76.9(3) . . . . ?
N1 C1 C2 C3 -101.95(16) . . . . ?
O2 C1 C2 C5 -179.3(2) . . . . ?
N1 C1 C2 C5 1.80(13) . . . . ?
O2 C1 C2 Cl1 -61.4(3) . . . . ?
N1 C1 C2 Cl1 119.69(13) . . . . ?
C1 C2 C3 C4 70.52(18) . . . . ?
C5 C2 C3 C4 -20.95(17) . . . . ?
Cl1 C2 C3 C4 -150.89(13) . . . . ?
C1 C2 C3 C18 -49.2(2) . . . . ?
C5 C2 C3 C18 -140.63(16) . . . . ?
Cl1 C2 C3 C18 89.44(17) . . . . ?
C5 O1 C4 C3 -36.00(19) . . . . ?
C18 C3 C4 O1 157.52(15) . . . . ?
C2 C3 C4 O1 34.25(18) . . . . ?
C4 O1 C5 C6 153.20(15) . . . . ?
C4 O1 C5 N1 -72.13(18) . . . . ?
C4 O1 C5 C2 21.56(18) . . . . ?
C1 N1 C5 O1 108.23(15) . . . . ?
C12 N1 C5 O1 -64.5(2) . . . . ?
C1 N1 C5 C6 -120.10(16) . . . . ?
C12 N1 C5 C6 67.2(2) . . . . ?
C1 N1 C5 C2 1.86(14) . . . . ?
C12 N1 C5 C2 -170.82(18) . . . . ?
C3 C2 C5 O1 0.91(18) . . . . ?
C1 C2 C5 O1 -114.93(14) . . . . ?
Cl1 C2 C5 O1 129.24(13) . . . . ?
C3 C2 C5 C6 -125.82(16) . . . . ?
C1 C2 C5 C6 118.35(16) . . . . ?
Cl1 C2 C5 C6 2.5(2) . . . . ?
C3 C2 C5 N1 114.23(14) . . . . ?
C1 C2 C5 N1 -1.60(12) . . . . ?
Cl1 C2 C5 N1 -117.43(13) . . . . ?
O1 C5 C6 C11 153.46(17) . . . . ?
N1 C5 C6 C11 20.8(2) . . . . ?
C2 C5 C6 C11 -82.2(2) . . . . ?
O1 C5 C6 C7 -31.8(2) . . . . ?
N1 C5 C6 C7 -164.44(16) . . . . ?
C2 C5 C6 C7 92.6(2) . . . . ?
C11 C6 C7 C8 2.1(3) . . . . ?
C5 C6 C7 C8 -172.76(18) . . . . ?
C6 C7 C8 C9 -0.2(3) . . . . ?
C7 C8 C9 C10 -1.4(3) . . . . ?
C8 C9 C10 C11 1.2(3) . . . . ?
C7 C6 C11 C10 -2.3(3) . . . . ?
C5 C6 C11 C10 172.41(17) . . . . ?
C9 C10 C11 C6 0.8(3) . . . . ?
C1 N1 C12 C13 -159.7(2) . . . . ?
C5 N1 C12 C13 10.6(3) . . . . ?
C1 N1 C12 C17 20.2(3) . . . . ?
C5 N1 C12 C17 -169.51(18) . . . . ?
C17 C12 C13 C14 -0.4(3) . . . . ?
N1 C12 C13 C14 179.4(2) . . . . ?
C12 C13 C14 C15 0.5(4) . . . . ?
C13 C14 C15 C16 -0.1(4) . . . . ?
C14 C15 C16 C17 -0.4(4) . . . . ?
C13 C12 C17 C16 -0.1(3) . . . . ?
N1 C12 C17 C16 -179.94(18) . . . . ?
C15 C16 C17 C12 0.5(3) . . . . ?
C4 C3 C18 C19 -179.60(16) . . . . ?
C2 C3 C18 C19 -64.6(2) . . . . ?
C4 C3 C18 Cl2 56.98(18) . . . . ?
C2 C3 C18 Cl2 172.02(13) . . . . ?
C3 C18 C19 C24 109.8(2) . . . . ?
Cl2 C18 C19 C24 -128.85(18) . . . . ?
C3 C18 C19 C20 -70.4(2) . . . . ?
Cl2 C18 C19 C20 51.0(2) . . . . ?
C24 C19 C20 C21 -0.1(3) . . . . ?
C18 C19 C20 C21 -179.9(2) . . . . ?
C19 C20 C21 C22 -1.0(4) . . . . ?
C20 C21 C22 C23 1.0(4) . . . . ?
C21 C22 C23 C24 0.0(4) . . . . ?
C22 C23 C24 C19 -1.0(4) . . . . ?
C20 C19 C24 C23 1.0(3) . . . . ?
C18 C19 C24 C23 -179.1(2) . . . . ?
